data_1554911
loop_
_publ_author_name
'Hong, Xi'
'Zhou, Quan'
'Huang, Shuang'
'Cui, He-Zhen'
'Li, Zhi-Ming'
'Hou, Xiu-Feng'

_publ_section_title
;
 Transition metal catalysed C7 and ortho-selective halogenation of
 2-arylbenzo[d]oxazoles
;
_journal_issue 13
_journal_name_full 'Organic Chemistry Frontiers'
_journal_page_first 2226
_journal_paper_doi 10.1039/C9QO00429G
_journal_volume 6
_journal_year 2019
_chemical_formula_sum 'C27 H29 F6 N2 O P Ru'
_chemical_formula_weight 643.56
_space_group_crystal_system triclinic
_space_group_IT_number 2
_space_group_name_Hall '-P 1'
_space_group_name_H-M_alt 'P -1'
_atom_sites_solution_hydrogens geom
_audit_creation_method SHELXL-2014/7
_audit_update_record
;
2019-03-19 deposited with the CCDC.	2019-04-30 downloaded from the CCDC.
;
_cell_angle_alpha 92.7480(10)
_cell_angle_beta 96.7020(10)
_cell_angle_gamma 90.4760(10)
_cell_formula_units_Z 2
_cell_length_a 10.7138(3)
_cell_length_b 10.8978(3)
_cell_length_c 12.0990(3)
_cell_measurement_reflns_used 9990
_cell_measurement_temperature 296(2)
_cell_measurement_theta_max 58.14
_cell_measurement_theta_min 3.53
_cell_volume 1401.24(7)
_computing_cell_refinement 'Bruker SAINT'
_computing_data_collection 'Bruker APEX2'
_computing_data_reduction 'Bruker SAINT'
_computing_molecular_graphics 'Bruker SHELXTL'
_computing_publication_material 'Bruker SHELXTL'
_computing_structure_refinement 'SHELXL-2014/7 (Sheldrick, 2014)'
_computing_structure_solution 'SHELXS-97 (Sheldrick 2008)'
_diffrn_ambient_temperature 296(2)
_diffrn_measured_fraction_theta_full 0.999
_diffrn_measured_fraction_theta_max 0.998
_diffrn_measurement_device_type 'Bruker APEX-II CCD'
_diffrn_measurement_method '\f and \w scans'
_diffrn_radiation_type GaK\a
_diffrn_radiation_wavelength 1.34138
_diffrn_reflns_av_R_equivalents 0.0368
_diffrn_reflns_av_unetI/netI 0.0234
_diffrn_reflns_Laue_measured_fraction_full 0.999
_diffrn_reflns_Laue_measured_fraction_max 0.998
_diffrn_reflns_limit_h_max 13
_diffrn_reflns_limit_h_min -13
_diffrn_reflns_limit_k_max 13
_diffrn_reflns_limit_k_min -13
_diffrn_reflns_limit_l_max 15
_diffrn_reflns_limit_l_min -15
_diffrn_reflns_number 40468
_diffrn_reflns_point_group_measured_fraction_full 0.999
_diffrn_reflns_point_group_measured_fraction_max 0.998
_diffrn_reflns_theta_full 53.594
_diffrn_reflns_theta_max 58.144
_diffrn_reflns_theta_min 3.204
_exptl_absorpt_coefficient_mu 3.783
_exptl_absorpt_correction_T_max 0.772
_exptl_absorpt_correction_T_min 0.634
_exptl_absorpt_correction_type multi-scan
_exptl_absorpt_process_details sadabs
_exptl_crystal_colour orange
_exptl_crystal_density_diffrn 1.525
_exptl_crystal_description rod
_exptl_crystal_F_000 652
_exptl_crystal_size_max 0.500
_exptl_crystal_size_mid 0.040
_exptl_crystal_size_min 0.040
_refine_diff_density_max 0.488
_refine_diff_density_min -0.397
_refine_diff_density_rms 0.056
_refine_ls_extinction_method none
_refine_ls_goodness_of_fit_ref 1.053
_refine_ls_hydrogen_treatment constr
_refine_ls_matrix_type full
_refine_ls_number_parameters 404
_refine_ls_number_reflns 5953
_refine_ls_number_restraints 72
_refine_ls_restrained_S_all 1.062
_refine_ls_R_factor_all 0.0258
_refine_ls_R_factor_gt 0.0242
_refine_ls_shift/su_max 0.004
_refine_ls_shift/su_mean 0.000
_refine_ls_structure_factor_coef Fsqd
_refine_ls_weighting_details 'w=1/[\s^2^(Fo^2^)+(0.0382P)^2^+0.3742P] where P=(Fo^2^+2Fc^2^)/3'
_refine_ls_weighting_scheme calc
_refine_ls_wR_factor_gt 0.0648
_refine_ls_wR_factor_ref 0.0659
_reflns_Friedel_coverage 0.000
_reflns_number_gt 5638
_reflns_number_total 5953
_reflns_threshold_expression 'I > 2\s(I)'
_cod_data_source_file c9qo00429g2.cif
_cod_data_source_block ga_81008a_a
_cod_database_code 1554911
_shelx_shelxl_version_number 2014/7
_shelx_space_group_comment
; 
The symmetry employed for this shelxl refinement is uniquely defined 
by the following loop, which should always be used as a source of 
symmetry information in preference to the above space-group names. 
They are only intended as comments. 
;
_shelx_estimated_absorpt_t_min 0.253
_shelx_estimated_absorpt_t_max 0.863

loop_
_space_group_symop_operation_xyz
'x, y, z'
'-x, -y, -z'

loop_
_atom_site_label
_atom_site_type_symbol
_atom_site_fract_x
_atom_site_fract_y
_atom_site_fract_z
_atom_site_U_iso_or_equiv
_atom_site_adp_type
_atom_site_occupancy
_atom_site_site_symmetry_order
_atom_site_calc_flag
_atom_site_refinement_flags_posn
_atom_site_refinement_flags_adp
_atom_site_refinement_flags_occupancy
_atom_site_disorder_assembly
_atom_site_disorder_group
Ru1 Ru 0.76294(2) 0.76205(2) 0.26595(2) 0.03889(6) Uani 1 1 d . . . . .
P1 P 0.99799(7) 0.27986(7) 0.21038(7) 0.0791(2) Uani 1 1 d . . . . .
F1 F 1.0596(9) 0.2863(11) 0.1034(5) 0.169(4) Uani 0.561(11) 1 d . U P A 1
F2 F 0.9214(9) 0.3961(6) 0.1826(10) 0.183(4) Uani 0.561(11) 1 d . U P A 1
F3 F 1.1049(12) 0.3634(10) 0.2684(9) 0.175(5) Uani 0.561(11) 1 d . U P A 1
F4 F 0.9428(8) 0.2670(12) 0.3209(6) 0.188(4) Uani 0.561(11) 1 d . U P A 1
F5 F 0.8887(10) 0.1943(9) 0.1520(10) 0.168(4) Uani 0.561(11) 1 d . U P A 1
F6 F 1.0684(7) 0.1623(7) 0.2340(12) 0.192(5) Uani 0.561(11) 1 d . U P A 1
F1' F 0.9786(11) 0.3830(10) 0.2987(11) 0.187(6) Uani 0.439(11) 1 d . U P A 2
F2' F 1.1386(8) 0.3141(14) 0.2337(15) 0.178(6) Uani 0.439(11) 1 d . U P A 2
F3' F 0.9755(13) 0.3682(10) 0.1126(9) 0.169(5) Uani 0.439(11) 1 d . U P A 2
F4' F 1.0280(16) 0.1819(13) 0.1257(10) 0.214(7) Uani 0.439(11) 1 d . U P A 2
F5' F 1.0293(13) 0.1845(9) 0.2997(10) 0.163(6) Uani 0.439(11) 1 d . U P A 2
F6' F 0.8624(9) 0.2494(14) 0.1997(16) 0.189(6) Uani 0.439(11) 1 d . U P A 2
N1 N 0.58391(14) 0.83380(14) 0.22335(13) 0.0434(3) Uani 1 1 d . . . . .
N2 N 0.74797(15) 0.65981(15) 0.11787(13) 0.0461(3) Uani 1 1 d . . . . .
O1 O 0.37655(12) 0.81430(15) 0.22270(13) 0.0570(3) Uani 1 1 d . . . . .
C1 C 0.64544(17) 0.62423(17) 0.30897(15) 0.0439(4) Uani 1 1 d . . . . .
C2 C 0.6805(2) 0.50892(18) 0.34601(17) 0.0523(4) Uani 1 1 d . . . . .
H2 H 0.7652 0.4895 0.3563 0.063 Uiso 1 1 calc R U . . .
C3 C 0.5914(2) 0.4217(2) 0.36807(19) 0.0589(5) Uani 1 1 d . . . . .
C4 C 0.4651(2) 0.4495(2) 0.3529(2) 0.0651(6) Uani 1 1 d . . . . .
H4 H 0.4061 0.3918 0.3685 0.078 Uiso 1 1 calc R U . . .
C5 C 0.4253(2) 0.5622(2) 0.31473(18) 0.0580(5) Uani 1 1 d . . . . .
H5 H 0.3403 0.5807 0.3046 0.070 Uiso 1 1 calc R U . . .
C6 C 0.51595(17) 0.64721(18) 0.29183(15) 0.0462(4) Uani 1 1 d . . . . .
C7 C 0.49097(16) 0.76464(18) 0.24618(15) 0.0455(4) Uani 1 1 d . . . . .
C8 C 0.52975(17) 0.94135(18) 0.18186(15) 0.0459(4) Uani 1 1 d . . . . .
C9 C 0.5806(2) 1.04718(19) 0.14578(16) 0.0514(4) Uani 1 1 d . . . . .
H9 H 0.6667 1.0558 0.1437 0.062 Uiso 1 1 calc R U . . .
C10 C 0.4984(2) 1.1406(2) 0.11266(18) 0.0592(5) Uani 1 1 d . . . . .
C11 C 0.3691(2) 1.1236(3) 0.1149(2) 0.0715(7) Uani 1 1 d . . . . .
H11 H 0.3156 1.1868 0.0924 0.086 Uiso 1 1 calc R U . . .
C12 C 0.3173(2) 1.0181(3) 0.1489(2) 0.0714(7) Uani 1 1 d . . . . .
H12 H 0.2311 1.0078 0.1493 0.086 Uiso 1 1 calc R U . . .
C13 C 0.40145(19) 0.9288(2) 0.18212(17) 0.0540(5) Uani 1 1 d . . . . .
C14 C 0.6354(3) 0.2983(2) 0.4062(3) 0.0834(8) Uani 1 1 d . . . . .
H14A H 0.6121 0.2868 0.4793 0.125 Uiso 1 1 calc R U . . .
H14B H 0.7252 0.2946 0.4084 0.125 Uiso 1 1 calc R U . . .
H14C H 0.5971 0.2349 0.3553 0.125 Uiso 1 1 calc R U . . .
C15 C 0.5495(3) 1.2584(2) 0.0751(2) 0.0749(7) Uani 1 1 d . . . . .
H15A H 0.5487 1.3214 0.1332 0.112 Uiso 1 1 calc R U . . .
H15B H 0.4984 1.2826 0.0095 0.112 Uiso 1 1 calc R U . . .
H15C H 0.6342 1.2464 0.0586 0.112 Uiso 1 1 calc R U . . .
C16 C 0.81438(17) 0.89138(17) 0.40907(16) 0.0467(4) Uani 1 1 d . . . . .
C17 C 0.85916(19) 0.77368(19) 0.43420(18) 0.0534(4) Uani 1 1 d . . . . .
H17 H 0.8240 0.7295 0.4924 0.064 Uiso 1 1 calc R U . . .
C18 C 0.93696(19) 0.71025(19) 0.3644(2) 0.0594(5) Uani 1 1 d . . . . .
H18 H 0.9537 0.6231 0.3751 0.071 Uiso 1 1 calc R U . . .
C19 C 0.97067(18) 0.7635(2) 0.2687(2) 0.0606(5) Uani 1 1 d . . . . .
C20 C 0.93124(19) 0.8846(2) 0.24599(19) 0.0565(5) Uani 1 1 d . . . . .
H20 H 0.9401 0.9162 0.1728 0.068 Uiso 1 1 calc R U . . .
C21 C 0.85469(18) 0.94551(17) 0.31461(17) 0.0497(4) Uani 1 1 d . . . . .
H21 H 0.8115 1.0191 0.2875 0.060 Uiso 1 1 calc R U . . .
C22 C 0.7283(2) 0.9646(2) 0.47801(18) 0.0575(5) Uani 1 1 d . . . . .
H22 H 0.6728 1.0128 0.4270 0.069 Uiso 1 1 calc R U . . .
C23 C 0.8081(3) 1.0542(2) 0.5572(2) 0.0745(7) Uani 1 1 d . . . . .
H23A H 0.8635 1.0093 0.6083 0.112 Uiso 1 1 calc R U . . .
H23B H 0.7545 1.1047 0.5981 0.112 Uiso 1 1 calc R U . . .
H23C H 0.8568 1.1052 0.5154 0.112 Uiso 1 1 calc R U . . .
C24 C 0.6462(3) 0.8851(3) 0.5402(2) 0.0858(8) Uani 1 1 d . . . . .
H24A H 0.5979 0.8287 0.4883 0.129 Uiso 1 1 calc R U . . .
H24B H 0.5905 0.9363 0.5781 0.129 Uiso 1 1 calc R U . . .
H24C H 0.6982 0.8400 0.5936 0.129 Uiso 1 1 calc R U . . .
C25 C 1.0483(2) 0.6943(3) 0.1907(3) 0.0918(10) Uani 1 1 d . . . . .
H25A H 1.1354 0.7156 0.2101 0.138 Uiso 1 1 calc R U . . .
H25B H 1.0222 0.7156 0.1155 0.138 Uiso 1 1 calc R U . . .
H25C H 1.0365 0.6075 0.1969 0.138 Uiso 1 1 calc R U . . .
C26 C 0.7481(2) 0.59093(19) 0.04558(17) 0.0513(4) Uani 1 1 d . . . . .
C27 C 0.7489(3) 0.5013(3) -0.0469(2) 0.0826(8) Uani 1 1 d . . . . .
H27A H 0.7925 0.5352 -0.1036 0.124 Uiso 1 1 calc R U . . .
H27B H 0.6640 0.4808 -0.0771 0.124 Uiso 1 1 calc R U . . .
H27C H 0.7907 0.4286 -0.0212 0.124 Uiso 1 1 calc R U . . .

loop_
_atom_site_aniso_label
_atom_site_aniso_U_11
_atom_site_aniso_U_22
_atom_site_aniso_U_33
_atom_site_aniso_U_23
_atom_site_aniso_U_13
_atom_site_aniso_U_12
Ru1 0.03035(8) 0.03768(8) 0.04778(9) -0.00248(5) 0.00280(5) 0.00049(5)
P1 0.0646(4) 0.0701(4) 0.1074(5) 0.0297(4) 0.0188(4) 0.0086(3)
F1 0.189(7) 0.202(9) 0.129(4) 0.032(5) 0.071(5) -0.045(6)
F2 0.212(8) 0.110(4) 0.222(10) 0.046(5) -0.016(7) 0.078(4)
F3 0.203(12) 0.151(7) 0.159(6) 0.011(5) -0.030(7) -0.081(7)
F4 0.168(7) 0.258(11) 0.160(6) 0.062(6) 0.091(5) 0.022(7)
F5 0.123(8) 0.126(6) 0.240(10) 0.049(6) -0.051(6) -0.047(5)
F6 0.141(5) 0.145(5) 0.311(13) 0.105(7) 0.076(7) 0.087(5)
F1' 0.176(9) 0.142(7) 0.245(13) -0.065(8) 0.059(8) 0.028(6)
F2' 0.061(3) 0.204(13) 0.271(17) 0.033(10) 0.024(6) -0.016(5)
F3' 0.235(13) 0.133(7) 0.140(7) 0.074(6) -0.006(7) 0.009(7)
F4' 0.274(16) 0.190(11) 0.165(9) -0.059(8) -0.013(9) 0.089(10)
F5' 0.185(10) 0.127(7) 0.161(7) 0.087(6) -0.067(6) -0.061(6)
F6' 0.055(3) 0.195(12) 0.313(17) 0.028(10) 0.000(6) -0.011(5)
N1 0.0350(7) 0.0453(8) 0.0484(8) -0.0039(6) 0.0017(6) 0.0032(6)
N2 0.0402(8) 0.0473(8) 0.0507(8) -0.0002(7) 0.0065(6) 0.0016(6)
O1 0.0336(6) 0.0738(9) 0.0640(8) 0.0057(7) 0.0061(6) 0.0042(6)
C1 0.0414(9) 0.0446(9) 0.0452(9) -0.0038(7) 0.0065(7) -0.0049(7)
C2 0.0519(11) 0.0476(10) 0.0579(11) 0.0006(8) 0.0099(9) -0.0007(8)
C3 0.0702(14) 0.0491(11) 0.0594(12) 0.0007(9) 0.0170(10) -0.0076(10)
C4 0.0668(14) 0.0623(13) 0.0682(13) 0.0014(10) 0.0191(11) -0.0208(11)
C5 0.0442(10) 0.0711(13) 0.0587(11) -0.0031(10) 0.0095(9) -0.0128(9)
C6 0.0406(9) 0.0527(10) 0.0446(9) -0.0059(7) 0.0058(7) -0.0068(8)
C7 0.0317(8) 0.0577(10) 0.0457(9) -0.0061(8) 0.0021(7) 0.0001(7)
C8 0.0391(9) 0.0526(10) 0.0441(9) -0.0052(7) -0.0005(7) 0.0096(7)
C9 0.0470(10) 0.0540(11) 0.0516(10) -0.0011(8) -0.0006(8) 0.0072(8)
C10 0.0657(13) 0.0580(12) 0.0518(11) 0.0006(9) -0.0016(9) 0.0149(10)
C11 0.0626(14) 0.0794(16) 0.0725(14) 0.0121(12) 0.0024(11) 0.0312(12)
C12 0.0443(11) 0.0943(18) 0.0769(15) 0.0134(13) 0.0070(10) 0.0244(12)
C13 0.0409(10) 0.0676(12) 0.0533(10) 0.0013(9) 0.0047(8) 0.0107(9)
C14 0.099(2) 0.0533(13) 0.104(2) 0.0198(13) 0.0321(17) -0.0042(13)
C15 0.0870(18) 0.0585(13) 0.0766(16) 0.0115(11) -0.0055(13) 0.0147(12)
C16 0.0369(9) 0.0474(9) 0.0523(10) -0.0084(8) -0.0050(7) -0.0042(7)
C17 0.0455(10) 0.0535(11) 0.0574(11) 0.0055(9) -0.0102(8) -0.0048(8)
C18 0.0391(10) 0.0469(10) 0.0867(15) -0.0002(10) -0.0148(10) 0.0062(8)
C19 0.0280(9) 0.0659(13) 0.0851(15) -0.0166(11) 0.0034(9) -0.0010(8)
C20 0.0393(10) 0.0641(12) 0.0654(12) -0.0016(10) 0.0064(9) -0.0126(9)
C21 0.0404(9) 0.0409(9) 0.0653(11) 0.0001(8) -0.0026(8) -0.0049(7)
C22 0.0466(11) 0.0635(12) 0.0592(11) -0.0154(10) -0.0002(9) 0.0004(9)
C23 0.0707(15) 0.0718(15) 0.0759(15) -0.0272(12) 0.0002(12) -0.0067(12)
C24 0.0744(17) 0.101(2) 0.0838(18) -0.0271(15) 0.0293(14) -0.0238(15)
C25 0.0428(12) 0.104(2) 0.128(3) -0.0373(19) 0.0218(14) 0.0036(13)
C26 0.0502(11) 0.0523(10) 0.0517(10) -0.0019(9) 0.0088(8) -0.0007(8)
C27 0.105(2) 0.0742(16) 0.0685(15) -0.0242(13) 0.0214(15) -0.0071(15)

loop_
_atom_type_symbol
_atom_type_description
_atom_type_scat_dispersion_real
_atom_type_scat_dispersion_imag
_atom_type_scat_source
C C 0.0137 0.0067 'International Tables Vol C Tables 4.2.6.8 and 6.1.1.4'
H H 0.0000 0.0000 'International Tables Vol C Tables 4.2.6.8 and 6.1.1.4'
F F 0.0583 0.0400 'International Tables Vol C Tables 4.2.6.8 and 6.1.1.4'
N N 0.0241 0.0134 'International Tables Vol C Tables 4.2.6.8 and 6.1.1.4'
O O 0.0389 0.0241 'International Tables Vol C Tables 4.2.6.8 and 6.1.1.4'
P P 0.2543 0.3332 'International Tables Vol C Tables 4.2.6.8 and 6.1.1.4'
Ru Ru -0.0760 2.5955 'International Tables Vol C Tables 4.2.6.8 and 6.1.1.4'

loop_
_geom_angle_atom_site_label_1
_geom_angle_atom_site_label_2
_geom_angle_atom_site_label_3
_geom_angle
N2 Ru1 C1 82.25(7)
N2 Ru1 N1 90.37(6)
C1 Ru1 N1 77.51(7)
N2 Ru1 C17 143.29(7)
C1 Ru1 C17 90.44(7)
N1 Ru1 C17 123.19(7)
N2 Ru1 C18 107.65(8)
C1 Ru1 C18 98.87(8)
N1 Ru1 C18 161.11(8)
C17 Ru1 C18 37.92(9)
N2 Ru1 C16 167.07(7)
C1 Ru1 C16 110.25(7)
N1 Ru1 C16 95.47(6)
C17 Ru1 C16 37.62(7)
C18 Ru1 C16 68.11(8)
N2 Ru1 C19 89.30(7)
C1 Ru1 C19 129.09(8)
N1 Ru1 C19 153.01(8)
C17 Ru1 C19 67.73(9)
C18 Ru1 C19 37.10(9)
C16 Ru1 C19 80.27(8)
N2 Ru1 C21 130.80(7)
C1 Ru1 C21 146.50(7)
N1 Ru1 C21 94.67(6)
C17 Ru1 C21 66.45(7)
C18 Ru1 C21 78.04(8)
C16 Ru1 C21 37.30(7)
C19 Ru1 C21 65.82(8)
N2 Ru1 C20 100.50(7)
C1 Ru1 C20 164.78(8)
N1 Ru1 C20 117.24(7)
C17 Ru1 C20 78.38(8)
C18 Ru1 C20 65.97(9)
C16 Ru1 C20 66.58(8)
C19 Ru1 C20 36.74(8)
C21 Ru1 C20 35.67(8)
F6' P1 F4' 94.7(8)
F6 P1 F1 88.6(6)
F6 P1 F4 87.6(4)
F1 P1 F4 176.1(6)
F6 P1 F3 94.0(7)
F1 P1 F3 88.1(5)
F4 P1 F3 91.1(6)
F6' P1 F2' 174.4(10)
F4' P1 F2' 89.7(8)
F6 P1 F2 177.3(6)
F1 P1 F2 91.1(5)
F4 P1 F2 92.8(6)
F3 P1 F2 88.7(6)
F6' P1 F1' 89.9(8)
F4' P1 F1' 175.4(8)
F2' P1 F1' 85.7(6)
F6' P1 F5' 92.4(8)
F4' P1 F5' 87.1(7)
F2' P1 F5' 84.5(8)
F1' P1 F5' 92.6(7)
F6' P1 F3' 90.6(8)
F4' P1 F3' 87.4(7)
F2' P1 F3' 92.9(8)
F1' P1 F3' 92.7(6)
F5' P1 F3' 174.0(9)
F6 P1 F5 85.8(6)
F1 P1 F5 92.3(5)
F4 P1 F5 88.5(6)
F3 P1 F5 179.6(6)
F2 P1 F5 91.5(5)
C7 N1 C8 106.22(15)
C7 N1 Ru1 114.74(12)
C8 N1 Ru1 138.89(13)
C26 N2 Ru1 170.00(17)
C7 O1 C13 104.36(15)
C2 C1 C6 116.68(17)
C2 C1 Ru1 127.14(14)
C6 C1 Ru1 116.04(14)
C1 C2 C3 121.7(2)
C1 C2 H2 119.2
C3 C2 H2 119.2
C4 C3 C2 119.6(2)
C4 C3 C14 121.4(2)
C2 C3 C14 119.0(2)
C3 C4 C5 120.9(2)
C3 C4 H4 119.5
C5 C4 H4 119.5
C4 C5 C6 118.4(2)
C4 C5 H5 120.8
C6 C5 H5 120.8
C5 C6 C1 122.61(19)
C5 C6 C7 125.65(18)
C1 C6 C7 111.72(16)
N1 C7 O1 114.10(17)
N1 C7 C6 119.93(16)
O1 C7 C6 125.97(17)
C13 C8 C9 120.47(18)
C13 C8 N1 106.98(17)
C9 C8 N1 132.55(17)
C8 C9 C10 117.7(2)
C8 C9 H9 121.1
C10 C9 H9 121.1
C9 C10 C11 119.6(2)
C9 C10 C15 119.7(2)
C11 C10 C15 120.7(2)
C12 C11 C10 123.2(2)
C12 C11 H11 118.4
C10 C11 H11 118.4
C11 C12 C13 115.5(2)
C11 C12 H12 122.3
C13 C12 H12 122.3
C12 C13 C8 123.5(2)
C12 C13 O1 128.2(2)
C8 C13 O1 108.32(17)
C3 C14 H14A 109.5
C3 C14 H14B 109.5
H14A C14 H14B 109.5
C3 C14 H14C 109.5
H14A C14 H14C 109.5
H14B C14 H14C 109.5
C10 C15 H15A 109.5
C10 C15 H15B 109.5
H15A C15 H15B 109.5
C10 C15 H15C 109.5
H15A C15 H15C 109.5
H15B C15 H15C 109.5
C17 C16 C21 117.56(18)
C17 C16 C22 124.11(19)
C21 C16 C22 118.31(18)
C17 C16 Ru1 70.19(11)
C21 C16 Ru1 73.16(11)
C22 C16 Ru1 128.51(13)
C16 C17 C18 120.7(2)
C16 C17 Ru1 72.19(11)
C18 C17 Ru1 71.67(12)
C16 C17 H17 119.2
C18 C17 H17 119.2
Ru1 C17 H17 119.2
C19 C18 C17 120.56(19)
C19 C18 Ru1 72.85(12)
C17 C18 Ru1 70.40(11)
C19 C18 H18 119.2
C17 C18 H18 119.2
Ru1 C18 H18 119.2
C18 C19 C20 119.0(2)
C18 C19 C25 121.0(2)
C20 C19 C25 120.0(2)
C18 C19 Ru1 70.06(11)
C20 C19 Ru1 73.75(11)
C25 C19 Ru1 128.04(17)
C21 C20 C19 119.8(2)
C21 C20 Ru1 70.80(11)
C19 C20 Ru1 69.51(11)
C21 C20 H20 119.2
C19 C20 H20 119.2
Ru1 C20 H20 119.2
C20 C21 C16 122.21(18)
C20 C21 Ru1 73.53(11)
C16 C21 Ru1 69.53(10)
C20 C21 H21 118.1
C16 C21 H21 118.1
Ru1 C21 H21 118.1
C24 C22 C23 111.3(2)
C24 C22 C16 113.5(2)
C23 C22 C16 108.56(18)
C24 C22 H22 107.8
C23 C22 H22 107.8
C16 C22 H22 107.8
C22 C23 H23A 109.5
C22 C23 H23B 109.5
H23A C23 H23B 109.5
C22 C23 H23C 109.5
H23A C23 H23C 109.5
H23B C23 H23C 109.5
C22 C24 H24A 109.5
C22 C24 H24B 109.5
H24A C24 H24B 109.5
C22 C24 H24C 109.5
H24A C24 H24C 109.5
H24B C24 H24C 109.5
C19 C25 H25A 109.5
C19 C25 H25B 109.5
H25A C25 H25B 109.5
C19 C25 H25C 109.5
H25A C25 H25C 109.5
H25B C25 H25C 109.5
N2 C26 C27 179.4(3)
C26 C27 H27A 109.5
C26 C27 H27B 109.5
H27A C27 H27B 109.5
C26 C27 H27C 109.5
H27A C27 H27C 109.5
H27B C27 H27C 109.5

loop_
_geom_bond_atom_site_label_1
_geom_bond_atom_site_label_2
_geom_bond_distance
Ru1 N2 2.0532(16)
Ru1 C1 2.0756(18)
Ru1 N1 2.0949(14)
Ru1 C17 2.169(2)
Ru1 C18 2.1859(19)
Ru1 C16 2.1952(18)
Ru1 C19 2.2219(19)
Ru1 C21 2.2427(18)
Ru1 C20 2.277(2)
P1 F6' 1.477(10)
P1 F4' 1.507(8)
P1 F6 1.515(5)
P1 F1 1.524(5)
P1 F4 1.536(5)
P1 F3 1.538(9)
P1 F2' 1.539(10)
P1 F2 1.544(5)
P1 F1' 1.546(7)
P1 F5' 1.546(6)
P1 F3' 1.559(7)
P1 F5 1.569(8)
N1 C7 1.307(2)
N1 C8 1.401(2)
N2 C26 1.125(3)
O1 C7 1.349(2)
O1 C13 1.397(3)
C1 C2 1.394(3)
C1 C6 1.405(3)
C2 C3 1.398(3)
C2 H2 0.9300
C3 C4 1.382(4)
C3 C14 1.504(3)
C4 C5 1.385(3)
C4 H4 0.9300
C5 C6 1.397(3)
C5 H5 0.9300
C6 C7 1.433(3)
C8 C13 1.381(3)
C8 C9 1.382(3)
C9 C10 1.394(3)
C9 H9 0.9300
C10 C11 1.400(4)
C10 C15 1.502(4)
C11 C12 1.373(4)
C11 H11 0.9300
C12 C13 1.375(3)
C12 H12 0.9300
C14 H14A 0.9600
C14 H14B 0.9600
C14 H14C 0.9600
C15 H15A 0.9600
C15 H15B 0.9600
C15 H15C 0.9600
C16 C17 1.408(3)
C16 C21 1.420(3)
C16 C22 1.521(3)
C17 C18 1.415(3)
C17 H17 0.9800
C18 C19 1.403(3)
C18 H18 0.9800
C19 C20 1.419(3)
C19 C25 1.508(3)
C20 C21 1.385(3)
C20 H20 0.9800
C21 H21 0.9800
C22 C24 1.515(4)
C22 C23 1.519(3)
C22 H22 0.9800
C23 H23A 0.9600
C23 H23B 0.9600
C23 H23C 0.9600
C24 H24A 0.9600
C24 H24B 0.9600
C24 H24C 0.9600
C25 H25A 0.9600
C25 H25B 0.9600
C25 H25C 0.9600
C26 C27 1.450(3)
C27 H27A 0.9600
C27 H27B 0.9600
C27 H27C 0.9600

loop_
_geom_torsion_atom_site_label_1
_geom_torsion_atom_site_label_2
_geom_torsion_atom_site_label_3
_geom_torsion_atom_site_label_4
_geom_torsion
C6 C1 C2 C3 -1.8(3)
Ru1 C1 C2 C3 -177.29(15)
C1 C2 C3 C4 0.1(3)
C1 C2 C3 C14 179.1(2)
C2 C3 C4 C5 0.8(4)
C14 C3 C4 C5 -178.2(2)
C3 C4 C5 C6 0.0(3)
C4 C5 C6 C1 -1.8(3)
C4 C5 C6 C7 176.3(2)
C2 C1 C6 C5 2.7(3)
Ru1 C1 C6 C5 178.69(15)
C2 C1 C6 C7 -175.72(17)
Ru1 C1 C6 C7 0.3(2)
C8 N1 C7 O1 0.8(2)
Ru1 N1 C7 O1 177.33(12)
C8 N1 C7 C6 -179.31(16)
Ru1 N1 C7 C6 -2.8(2)
C13 O1 C7 N1 -1.0(2)
C13 O1 C7 C6 179.10(18)
C5 C6 C7 N1 -176.65(18)
C1 C6 C7 N1 1.7(2)
C5 C6 C7 O1 3.2(3)
C1 C6 C7 O1 -178.47(17)
C7 N1 C8 C13 -0.2(2)
Ru1 N1 C8 C13 -175.41(14)
C7 N1 C8 C9 179.0(2)
Ru1 N1 C8 C9 3.8(3)
C13 C8 C9 C10 1.5(3)
N1 C8 C9 C10 -177.69(19)
C8 C9 C10 C11 -1.2(3)
C8 C9 C10 C15 178.7(2)
C9 C10 C11 C12 0.2(4)
C15 C10 C11 C12 -179.7(2)
C10 C11 C12 C13 0.6(4)
C11 C12 C13 C8 -0.3(4)
C11 C12 C13 O1 178.5(2)
C9 C8 C13 C12 -0.8(3)
N1 C8 C13 C12 178.6(2)
C9 C8 C13 O1 -179.73(17)
N1 C8 C13 O1 -0.4(2)
C7 O1 C13 C12 -178.1(2)
C7 O1 C13 C8 0.8(2)
C21 C16 C17 C18 -2.7(3)
C22 C16 C17 C18 178.63(18)
Ru1 C16 C17 C18 54.90(17)
C21 C16 C17 Ru1 -57.63(15)
C22 C16 C17 Ru1 123.73(18)
C16 C17 C18 C19 -0.2(3)
Ru1 C17 C18 C19 54.98(18)
C16 C17 C18 Ru1 -55.14(16)
C17 C18 C19 C20 3.4(3)
Ru1 C18 C19 C20 57.22(17)
C17 C18 C19 C25 -177.0(2)
Ru1 C18 C19 C25 -123.1(2)
C17 C18 C19 Ru1 -53.85(17)
C18 C19 C20 C21 -3.6(3)
C25 C19 C20 C21 176.7(2)
Ru1 C19 C20 C21 51.78(18)
C18 C19 C20 Ru1 -55.41(17)
C25 C19 C20 Ru1 124.9(2)
C19 C20 C21 C16 0.7(3)
Ru1 C20 C21 C16 51.88(16)
C19 C20 C21 Ru1 -51.19(17)
C17 C16 C21 C20 2.5(3)
C22 C16 C21 C20 -178.80(18)
Ru1 C16 C21 C20 -53.64(17)
C17 C16 C21 Ru1 56.13(15)
C22 C16 C21 Ru1 -125.16(16)
C17 C16 C22 C24 -27.4(3)
C21 C16 C22 C24 154.0(2)
Ru1 C16 C22 C24 63.5(3)
C17 C16 C22 C23 96.9(2)
C21 C16 C22 C23 -81.7(2)
Ru1 C16 C22 C23 -172.16(17)
